data_1524617
loop_
_publ_author_name
'Jiang Ling'
'Chang Chen-Kang'
'Mao Dali'
'Feng Chuan-Li'

_publ_section_title
;
 Concentration quenching of Eu(2+) in Ca2 Mg Si2 O7 : Eu(2+) phosphor
;
_journal_name_full 'Materials Science and Engineering B'
_journal_page_first 271
_journal_page_last 275
_journal_volume 103
_journal_year 2003
_chemical_formula_sum 'Ca1.96 Eu0.04 Mg O7 Si'
_chemical_name_systematic '(Ca1.96 Eu0.04) Mg (Si2 O7)'
_space_group_IT_number 113
_symmetry_space_group_name_Hall 'P -4 2ab'
_symmetry_space_group_name_H-M 'P -4 21 m'
_cell_angle_alpha 90
_cell_angle_beta 90
_cell_angle_gamma 90
_cell_formula_units_Z 2
_cell_length_a 7.836
_cell_length_b 7.836
_cell_length_c 5.0087
_cell_volume 307.549
_citation_journal_id_ASTM MSBTEK
_cod_data_source_file JiangLing_MSBTEK_2003_87.cif
_cod_data_source_block Ca1.96Eu0.04Mg1O7Si1
_cod_original_cell_volume 307.5487
_cod_original_formula_sum 'Ca1.96 Eu0.04 Mg1 O7 Si1'
_cod_database_code 1524617

loop_
_symmetry_equiv_pos_as_xyz
x,y,z
y,-x,-z
-x,-y,z
-y,x,-z
x+1/2,-y+1/2,-z
-y+1/2,-x+1/2,z
-x+1/2,y+1/2,-z
y+1/2,x+1/2,z

loop_
_atom_site_label
_atom_site_type_symbol
_atom_site_fract_x
_atom_site_fract_y
_atom_site_fract_z
_atom_site_occupancy
_atom_site_U_iso_or_equiv
Mg1 Mg+2 0 0 0 1 0.0
Si1 Si+4 0.1395 0.3577 0.9365 0.5 0.0
O1 O-2 0.5 0 0.179 1 0.0
O3 O-2 0.082 0.1885 0.7938 1 0.0
O2 O-2 0.1392 0.3538 0.255 0.5 0.0
Eu1 Eu+2 0.3322 0.1678 0.5056 0.02 0.0
Ca1 Ca+2 0.3322 0.1678 0.5056 0.98 0.0
